data_4031179
loop_
_publ_author_name
'Diez-Martinez, Alba'
'Kim, Eun-Kyong'
'Krishnamurthy, Ramanarayanan'

_publ_section_title
;
 Hydrogen-Bonding Complexes of 5-Azauracil and Uracil Derivatives in
 Organic Medium.
;
_journal_issue 14
_journal_name_full 'The Journal of organic chemistry'
_journal_page_first 7066
_journal_page_last 7075
_journal_paper_doi 10.1021/acs.joc.5b00911
_journal_volume 80
_journal_year 2015
_chemical_formula_sum 'C21 H41 N3 O4 Si2'
_chemical_formula_weight 455.75
_chemical_name_common AD-314
_chemical_name_systematic
; 
 ? 
;
_space_group_crystal_system monoclinic
_space_group_IT_number 4
_space_group_name_Hall 'P 2yb'
_space_group_name_H-M_alt 'P 1 21 1'
_symmetry_space_group_name_Hall 'P 2yb'
_symmetry_space_group_name_H-M 'P 1 21 1'
_atom_sites_solution_hydrogens geom
_audit_creation_method SHELXL-2013
_cell_angle_alpha 90
_cell_angle_beta 99.501(2)
_cell_angle_gamma 90
_cell_formula_units_Z 2
_cell_length_a 6.7380(3)
_cell_length_b 10.5506(4)
_cell_length_c 19.1623(8)
_cell_measurement_reflns_used 9981
_cell_measurement_temperature 100(2)
_cell_measurement_theta_max 26.33
_cell_measurement_theta_min 2.21
_cell_volume 1343.56(10)
_computing_cell_refinement 'Bruker SAINT'
_computing_data_collection 'Bruker APEX2'
_computing_data_reduction 'Bruker SAINT'
_computing_molecular_graphics 'Bruker SHELXTL'
_computing_publication_material 'Bruker SHELXTL'
_computing_structure_refinement 'SHELXL-2013 (Sheldrick, 2013)'
_computing_structure_solution 'SHELXS-97 (Sheldrick 2008)'
_diffrn_ambient_temperature 100(2)
_diffrn_measured_fraction_theta_full 0.999
_diffrn_measured_fraction_theta_max 0.999
_diffrn_measurement_device_type 'Bruker APEX-II CCD'
_diffrn_measurement_method '\f and \w scans'
_diffrn_radiation_type MoK\a
_diffrn_radiation_wavelength 0.71073
_diffrn_reflns_av_R_equivalents 0.0363
_diffrn_reflns_av_unetI/netI 0.0318
_diffrn_reflns_laue_measured_fraction_full 0.999
_diffrn_reflns_laue_measured_fraction_max 0.999
_diffrn_reflns_limit_h_max 8
_diffrn_reflns_limit_h_min -8
_diffrn_reflns_limit_k_max 13
_diffrn_reflns_limit_k_min -13
_diffrn_reflns_limit_l_max 23
_diffrn_reflns_limit_l_min -23
_diffrn_reflns_number 20474
_diffrn_reflns_point_group_measured_fraction_full 0.999
_diffrn_reflns_point_group_measured_fraction_max 0.998
_diffrn_reflns_theta_full 25.000
_diffrn_reflns_theta_max 26.412
_diffrn_reflns_theta_min 2.155
_exptl_absorpt_coefficient_mu 0.160
_exptl_absorpt_correction_T_max 0.933
_exptl_absorpt_correction_T_min 0.909
_exptl_absorpt_correction_type multi-scan
_exptl_absorpt_process_details SADABS
_exptl_crystal_colour colourless
_exptl_crystal_density_diffrn 1.127
_exptl_crystal_description plate
_exptl_crystal_F_000 496
_exptl_crystal_size_max 0.270
_exptl_crystal_size_mid 0.200
_exptl_crystal_size_min 0.080
_refine_diff_density_max 0.546
_refine_diff_density_min -0.398
_refine_diff_density_rms 0.052
_refine_ls_abs_structure_details
; 
 Flack x determined using 2330 quotients [(I+)-(I-)]/[(I+)+(I-)] 
 (Parsons and Flack (2004), Acta Cryst. A60, s61). 
;
_refine_ls_abs_structure_Flack 0.04(3)
_refine_ls_extinction_method none
_refine_ls_goodness_of_fit_ref 1.009
_refine_ls_hydrogen_treatment constr
_refine_ls_matrix_type full
_refine_ls_number_parameters 281
_refine_ls_number_reflns 5519
_refine_ls_number_restraints 1
_refine_ls_restrained_S_all 1.008
_refine_ls_R_factor_all 0.0395
_refine_ls_R_factor_gt 0.0359
_refine_ls_shift/su_max 0.000
_refine_ls_shift/su_mean 0.000
_refine_ls_structure_factor_coef Fsqd
_refine_ls_weighting_details 'w=1/[\s^2^(Fo^2^)+(0.0650P)^2^+0.4000P] where P=(Fo^2^+2Fc^2^)/3'
_refine_ls_weighting_scheme calc
_refine_ls_wR_factor_gt 0.0990
_refine_ls_wR_factor_ref 0.1013
_reflns_Friedel_coverage 0.892
_reflns_friedel_fraction_full 1.000
_reflns_friedel_fraction_max 0.998
_reflns_number_gt 5188
_reflns_number_total 5519
_reflns_threshold_expression 'I > 2\s(I)'
_cod_data_source_file jo5b00911_si_002.cif
_cod_data_source_block Krish15
_cod_depositor_comments 'Adding full bibliography for 4031179.cif.'
_cod_database_code 4031179
_shelx_space_group_comment
; 
The symmetry employed for this shelxl refinement is uniquely defined 
by the following loop, which should always be used as a source of 
symmetry information in preference to the above space-group names. 
They are only intended as comments. 
;
_shelx_estimated_absorpt_t_min 0.958
_shelx_estimated_absorpt_t_max 0.987
_shelxl_version_number 2013-3

loop_
_space_group_symop_operation_xyz
'x, y, z'
'-x, y+1/2, -z'

loop_
_atom_site_label
_atom_site_type_symbol
_atom_site_fract_x
_atom_site_fract_y
_atom_site_fract_z
_atom_site_U_iso_or_equiv
_atom_site_adp_type
_atom_site_occupancy
_atom_site_site_symmetry_order
_atom_site_calc_flag
_atom_site_refinement_flags_posn
_atom_site_refinement_flags_adp
Si1 Si 0.69989(12) 0.49698(7) 0.80226(4) 0.02054(18) Uani 1 1 d . .
Si2 Si 0.99516(13) 0.09799(7) 0.63920(4) 0.02188(19) Uani 1 1 d . .
O1 O 0.7951(3) 0.35232(17) 0.80294(10) 0.0193(4) Uani 1 1 d . .
O2 O 0.8086(3) 0.11636(19) 0.68435(10) 0.0212(4) Uani 1 1 d . .
O3 O 1.3040(3) -0.1762(2) 1.00453(12) 0.0252(5) Uani 1 1 d . .
O4 O 0.7459(3) -0.33538(19) 1.07524(11) 0.0207(4) Uani 1 1 d . .
N1 N 0.7246(3) 0.0792(2) 0.86249(11) 0.0146(4) Uani 1 1 d . .
N2 N 1.0228(4) -0.2543(2) 1.03844(12) 0.0157(5) Uani 1 1 d . .
H2 H 1.0990 -0.3071 1.0666 0.019 Uiso 1 1 calc R U
N3 N 0.9898(4) -0.0871(2) 0.95359(14) 0.0266(6) Uani 1 1 d . .
H27 H 1.0419 -0.0318 0.9274 0.032 Uiso 1 1 calc R U
C1 C 0.9223(6) 0.6059(4) 0.70613(18) 0.0392(8) Uani 1 1 d . .
H36 H 1.0035 0.5284 0.7117 0.059 Uiso 1 1 calc R U
H35 H 0.9772 0.6671 0.7428 0.059 Uiso 1 1 calc R U
H1 H 0.9253 0.6426 0.6593 0.059 Uiso 1 1 calc R U
C2 C 0.7041(5) 0.5742(3) 0.71336(16) 0.0265(6) Uani 1 1 d . .
C3 C 0.6855(4) 0.2424(2) 0.77603(14) 0.0163(5) Uani 1 1 d . .
H34 H 0.5856 0.2640 0.7331 0.020 Uiso 1 1 calc R U
C4 C 0.5809(4) 0.1783(3) 0.83196(14) 0.0172(5) Uani 1 1 d . .
H26 H 0.5563 0.2398 0.8686 0.021 Uiso 1 1 calc R U
H25 H 0.4510 0.1405 0.8101 0.021 Uiso 1 1 calc R U
C5 C 0.6349(4) -0.0090(3) 0.90659(14) 0.0175(5) Uani 1 1 d . .
H29 H 0.5377 -0.0637 0.8759 0.021 Uiso 1 1 calc R U
H30 H 0.5598 0.0394 0.9380 0.021 Uiso 1 1 calc R U
C6 C 0.7896(4) -0.0919(2) 0.95144(13) 0.0151(5) Uani 1 1 d . .
C7 C 0.7067(3) -0.1784(2) 0.99213(12) 0.0072(4) Uani 1 1 d . .
H28 H 0.5644 -0.1812 0.9883 0.009 Uiso 1 1 calc R U
C8 C 0.8200(4) -0.2608(2) 1.03793(14) 0.0155(5) Uani 1 1 d . .
C9 C 0.6187(6) 0.4869(3) 0.65206(16) 0.0340(7) Uani 1 1 d . .
H40 H 0.6215 0.5305 0.6071 0.051 Uiso 1 1 calc R U
H41 H 0.4796 0.4646 0.6557 0.051 Uiso 1 1 calc R U
H3 H 0.7001 0.4096 0.6541 0.051 Uiso 1 1 calc R U
C10 C 0.4402(5) 0.4926(3) 0.8228(2) 0.0357(7) Uani 1 1 d . .
H6 H 0.3530 0.4450 0.7859 0.054 Uiso 1 1 calc R U
H4 H 0.3892 0.5794 0.8247 0.054 Uiso 1 1 calc R U
H5 H 0.4413 0.4513 0.8687 0.054 Uiso 1 1 calc R U
C11 C 0.8693(6) 0.5827(3) 0.87297(16) 0.0317(7) Uani 1 1 d . .
H7 H 0.8397 0.5570 0.9193 0.048 Uiso 1 1 calc R U
H8 H 0.8482 0.6742 0.8669 0.048 Uiso 1 1 calc R U
H9 H 1.0096 0.5622 0.8700 0.048 Uiso 1 1 calc R U
C12 C 0.8354(4) 0.1405(3) 0.75825(13) 0.0177(5) Uani 1 1 d . .
H33 H 0.9767 0.1687 0.7755 0.021 Uiso 1 1 calc R U
C13 C 0.8634(6) 0.0663(3) 0.54617(16) 0.0341(8) Uani 1 1 d . .
C14 C 1.0208(9) 0.0540(4) 0.4972(2) 0.0626(14) Uani 1 1 d . .
H11 H 0.9530 0.0375 0.4488 0.094 Uiso 1 1 calc R U
H10 H 1.1120 -0.0163 0.5133 0.094 Uiso 1 1 calc R U
H12 H 1.0979 0.1329 0.4983 0.094 Uiso 1 1 calc R U
C15 C 0.7425(7) -0.0572(3) 0.54413(19) 0.0434(10) Uani 1 1 d . .
H14 H 0.6478 -0.0517 0.5777 0.065 Uiso 1 1 calc R U
H15 H 0.8347 -0.1284 0.5571 0.065 Uiso 1 1 calc R U
H13 H 0.6679 -0.0704 0.4963 0.065 Uiso 1 1 calc R U
C16 C 0.7211(7) 0.1753(4) 0.5214(2) 0.0506(11) Uani 1 1 d . .
H18 H 0.7977 0.2544 0.5228 0.076 Uiso 1 1 calc R U
H16 H 0.6201 0.1825 0.5525 0.076 Uiso 1 1 calc R U
H17 H 0.6539 0.1591 0.4728 0.076 Uiso 1 1 calc R U
C17 C 1.1491(6) 0.2452(3) 0.64476(19) 0.0336(8) Uani 1 1 d . .
H21 H 1.0681 0.3145 0.6208 0.050 Uiso 1 1 calc R U
H19 H 1.2670 0.2311 0.6219 0.050 Uiso 1 1 calc R U
H20 H 1.1933 0.2675 0.6945 0.050 Uiso 1 1 calc R U
C18 C 1.1595(6) -0.0359(3) 0.6763(2) 0.0390(8) Uani 1 1 d . .
H22 H 1.2118 -0.0194 0.7263 0.058 Uiso 1 1 calc R U
H24 H 1.2719 -0.0442 0.6501 0.058 Uiso 1 1 calc R U
H23 H 1.0812 -0.1146 0.6721 0.058 Uiso 1 1 calc R U
C19 C 0.7880(4) 0.0236(2) 0.79945(14) 0.0187(6) Uani 1 1 d . .
H32 H 0.6786 -0.0271 0.7719 0.022 Uiso 1 1 calc R U
H31 H 0.9084 -0.0306 0.8124 0.022 Uiso 1 1 calc R U
C20 C 1.1188(4) -0.1725(3) 0.99881(15) 0.0174(5) Uani 1 1 d . .
C21 C 0.5781(7) 0.6977(3) 0.7080(2) 0.0435(9) Uani 1 1 d . .
H39 H 0.5936 0.7431 0.6646 0.065 Uiso 1 1 calc R U
H37 H 0.6250 0.7515 0.7491 0.065 Uiso 1 1 calc R U
H38 H 0.4360 0.6766 0.7069 0.065 Uiso 1 1 calc R U

loop_
_atom_site_aniso_label
_atom_site_aniso_U_11
_atom_site_aniso_U_22
_atom_site_aniso_U_33
_atom_site_aniso_U_23
_atom_site_aniso_U_13
_atom_site_aniso_U_12
Si1 0.0262(4) 0.0141(3) 0.0215(4) -0.0006(3) 0.0046(3) 0.0007(3)
Si2 0.0285(4) 0.0184(3) 0.0204(4) -0.0008(3) 0.0090(3) 0.0003(3)
O1 0.0217(11) 0.0137(9) 0.0223(10) -0.0001(7) 0.0031(8) -0.0022(8)
O2 0.0249(11) 0.0248(10) 0.0139(9) -0.0027(7) 0.0032(7) -0.0001(8)
O3 0.0100(10) 0.0310(11) 0.0347(12) 0.0109(9) 0.0045(8) 0.0018(8)
O4 0.0157(10) 0.0201(9) 0.0279(10) 0.0067(8) 0.0085(8) 0.0018(8)
N1 0.0152(11) 0.0129(10) 0.0157(10) 0.0011(8) 0.0025(8) 0.0020(9)
N2 0.0126(12) 0.0167(11) 0.0176(11) 0.0032(9) 0.0017(9) 0.0028(9)
N3 0.0268(15) 0.0256(13) 0.0278(13) 0.0016(11) 0.0063(11) -0.0016(11)
C1 0.048(2) 0.0411(19) 0.0290(16) 0.0039(15) 0.0078(15) -0.0159(17)
C2 0.0377(18) 0.0169(14) 0.0237(14) 0.0032(11) 0.0012(13) 0.0003(12)
C3 0.0175(14) 0.0140(12) 0.0169(12) 0.0003(10) 0.0013(10) -0.0014(10)
C4 0.0150(13) 0.0173(12) 0.0193(12) 0.0030(10) 0.0031(10) 0.0025(10)
C5 0.0142(13) 0.0167(12) 0.0212(12) 0.0014(11) 0.0015(10) 0.0019(11)
C6 0.0157(13) 0.0140(11) 0.0154(12) 0.0002(10) 0.0021(10) 0.0005(10)
C7 0.0014(11) 0.0084(10) 0.0119(11) 0.0018(8) 0.0010(8) 0.0006(8)
C8 0.0155(14) 0.0142(11) 0.0174(12) 0.0001(10) 0.0044(10) 0.0015(10)
C9 0.051(2) 0.0255(15) 0.0225(14) 0.0045(13) -0.0023(14) -0.0050(15)
C10 0.0347(18) 0.0253(15) 0.0501(19) 0.0038(16) 0.0156(15) 0.0073(15)
C11 0.048(2) 0.0206(14) 0.0247(14) -0.0045(12) 0.0012(13) -0.0036(14)
C12 0.0189(14) 0.0201(13) 0.0138(12) -0.0022(10) 0.0013(10) 0.0006(10)
C13 0.059(2) 0.0257(16) 0.0188(14) -0.0044(12) 0.0112(15) -0.0065(15)
C14 0.112(4) 0.051(2) 0.035(2) -0.0162(18) 0.041(2) -0.021(3)
C15 0.068(3) 0.0337(18) 0.0264(17) -0.0045(14) 0.0013(17) -0.0125(18)
C16 0.077(3) 0.039(2) 0.0275(18) 0.0033(16) -0.0148(19) -0.008(2)
C17 0.035(2) 0.0312(17) 0.0359(18) -0.0022(14) 0.0106(15) -0.0105(14)
C18 0.038(2) 0.0303(17) 0.050(2) 0.0038(15) 0.0112(17) 0.0110(15)
C19 0.0207(15) 0.0165(13) 0.0189(13) -0.0010(10) 0.0039(11) 0.0024(10)
C20 0.0155(13) 0.0182(12) 0.0189(13) -0.0001(10) 0.0044(11) -0.0011(10)
C21 0.064(3) 0.0208(16) 0.045(2) 0.0118(15) 0.0067(19) 0.0119(16)

loop_
_atom_type_symbol
_atom_type_description
_atom_type_scat_dispersion_real
_atom_type_scat_dispersion_imag
_atom_type_scat_source
C C 0.0033 0.0016 'International Tables Vol C Tables 4.2.6.8 and 6.1.1.4'
H H 0.0000 0.0000 'International Tables Vol C Tables 4.2.6.8 and 6.1.1.4'
N N 0.0061 0.0033 'International Tables Vol C Tables 4.2.6.8 and 6.1.1.4'
O O 0.0106 0.0060 'International Tables Vol C Tables 4.2.6.8 and 6.1.1.4'
Si Si 0.0817 0.0704 'International Tables Vol C Tables 4.2.6.8 and 6.1.1.4'

loop_
_geom_angle_atom_site_label_1
_geom_angle_atom_site_label_2
_geom_angle_atom_site_label_3
_geom_angle
O1 Si1 C10 110.70(14)
O1 Si1 C11 104.64(14)
C10 Si1 C11 110.17(17)
O1 Si1 C2 109.90(12)
C10 Si1 C2 110.88(16)
C11 Si1 C2 110.38(14)
O2 Si2 C17 109.72(14)
O2 Si2 C18 110.19(14)
C17 Si2 C18 108.71(18)
O2 Si2 C13 103.65(14)
C17 Si2 C13 111.89(15)
C18 Si2 C13 112.59(17)
C3 O1 Si1 124.79(17)
C12 O2 Si2 124.10(18)
C5 N1 C19 115.3(2)
C5 N1 C4 112.0(2)
C19 N1 C4 102.6(2)
C8 N2 C20 125.9(2)
C6 N3 C20 119.9(2)
C9 C2 C1 107.9(3)
C9 C2 C21 108.9(3)
C1 C2 C21 109.4(3)
C9 C2 Si1 111.9(2)
C1 C2 Si1 109.4(2)
C21 C2 Si1 109.4(2)
O1 C3 C4 112.1(2)
O1 C3 C12 109.0(2)
C4 C3 C12 103.8(2)
N1 C4 C3 104.0(2)
N1 C5 C6 112.7(2)
N3 C6 C7 120.4(2)
N3 C6 C5 126.1(2)
C7 C6 C5 113.5(2)
C8 C7 C6 123.1(2)
O4 C8 N2 122.1(2)
O4 C8 C7 122.9(2)
N2 C8 C7 115.0(2)
O2 C12 C19 111.6(2)
O2 C12 C3 111.3(2)
C19 C12 C3 104.3(2)
C16 C13 C14 109.7(3)
C16 C13 C15 109.2(3)
C14 C13 C15 109.3(3)
C16 C13 Si2 109.6(2)
C14 C13 Si2 109.2(3)
C15 C13 Si2 109.9(2)
N1 C19 C12 102.6(2)
O3 C20 N2 119.4(2)
O3 C20 N3 125.1(3)
N2 C20 N3 115.6(2)

loop_
_geom_bond_atom_site_label_1
_geom_bond_atom_site_label_2
_geom_bond_distance
Si1 O1 1.655(2)
Si1 C10 1.857(3)
Si1 C11 1.857(3)
Si1 C2 1.893(3)
Si2 O2 1.651(2)
Si2 C17 1.861(3)
Si2 C18 1.862(4)
Si2 C13 1.886(3)
O1 C3 1.425(3)
O2 C12 1.421(3)
O3 C20 1.235(3)
O4 C8 1.224(3)
N1 C5 1.454(3)
N1 C19 1.468(3)
N1 C4 1.479(3)
N2 C8 1.367(4)
N2 C20 1.380(3)
N3 C6 1.344(4)
N3 C20 1.438(4)
C1 C2 1.536(5)
C2 C9 1.528(4)
C2 C21 1.550(4)
C3 C4 1.534(4)
C3 C12 1.552(4)
C5 C6 1.515(4)
C6 C7 1.377(3)
C7 C8 1.374(3)
C12 C19 1.526(4)
C13 C16 1.522(6)
C13 C14 1.533(5)
C13 C15 1.534(5)
